data_4000901
loop_
_publ_author_name
'Vidjayacoumar, Balamurugan'
'Emslie, David J. H.'
'Clendenning, Scott B.'
'Blackwell, James M.'
'Britten, James F.'
'Rheingold, Arnold'

_publ_section_title
;
 Investigation of AlMe3, BEt3, and ZnEt2as Co-Reagents for Low-Temperature
 Copper Metal ALD/Pulsed-CVD
;
_journal_issue 17
_journal_name_full 'Chemistry of Materials'
_journal_page_first 4844
_journal_paper_doi 10.1021/cm101442e
_journal_volume 22
_journal_year 2010
_chemical_formula_sum 'C10 H9 Cu N2 O2'
_chemical_formula_weight 252.73
_chemical_name_systematic
; 
 ? 
;
_space_group_IT_number 61
_symmetry_cell_setting orthorhombic
_symmetry_space_group_name_Hall '-P 2ac 2ab'
_symmetry_space_group_name_H-M 'P b c a'
_atom_sites_solution_hydrogens geom
_atom_sites_solution_primary direct
_atom_sites_solution_secondary difmap
_audit_creation_method SHELXL-97
_cell_angle_alpha 90.00
_cell_angle_beta 90.00
_cell_angle_gamma 90.00
_cell_formula_units_Z 4
_cell_length_a 11.924(3)
_cell_length_b 5.2521(13)
_cell_length_c 14.989(4)
_cell_measurement_reflns_used 4069
_cell_measurement_temperature 100(2)
_cell_measurement_theta_max 28.13
_cell_measurement_theta_min 2.72
_cell_volume 938.7(4)
_computing_cell_refinement 'Bruker SMART'
_computing_data_collection 'Bruker SMART'
_computing_data_reduction 'Bruker SAINT'
_computing_molecular_graphics 'Bruker SHELXTL'
_computing_publication_material 'Bruker SHELXTL'
_computing_structure_refinement 'SHELXL-97 (Sheldrick, 1997)'
_computing_structure_solution 'SHELXS-97 (Sheldrick, 1990)'
_diffrn_ambient_temperature 100(2)
_diffrn_measured_fraction_theta_full 1.000
_diffrn_measured_fraction_theta_max 0.976
_diffrn_measurement_device_type 'CCD area detector'
_diffrn_measurement_method 'phi and omega scans'
_diffrn_radiation_monochromator graphite
_diffrn_radiation_source 'fine-focus sealed tube'
_diffrn_radiation_type MoK\a
_diffrn_radiation_wavelength 0.71073
_diffrn_reflns_av_R_equivalents 0.0287
_diffrn_reflns_av_sigmaI/netI 0.0200
_diffrn_reflns_limit_h_max 15
_diffrn_reflns_limit_h_min -15
_diffrn_reflns_limit_k_max 6
_diffrn_reflns_limit_k_min -6
_diffrn_reflns_limit_l_max 19
_diffrn_reflns_limit_l_min -19
_diffrn_reflns_number 7131
_diffrn_reflns_theta_full 25.00
_diffrn_reflns_theta_max 28.14
_diffrn_reflns_theta_min 2.72
_exptl_absorpt_coefficient_mu 2.303
_exptl_absorpt_correction_T_max 0.9554
_exptl_absorpt_correction_T_min 0.4375
_exptl_absorpt_correction_type multi-scan
_exptl_absorpt_process_details sadabs
_exptl_crystal_colour pale-green
_exptl_crystal_density_diffrn 1.788
_exptl_crystal_density_method 'not measured'
_exptl_crystal_description blade
_exptl_crystal_F_000 512
_exptl_crystal_size_max 0.43
_exptl_crystal_size_mid 0.09
_exptl_crystal_size_min 0.02
_refine_diff_density_max 0.449
_refine_diff_density_min -0.358
_refine_diff_density_rms 0.082
_refine_ls_extinction_method none
_refine_ls_goodness_of_fit_ref 1.200
_refine_ls_hydrogen_treatment constr
_refine_ls_matrix_type full
_refine_ls_number_parameters 70
_refine_ls_number_reflns 1115
_refine_ls_number_restraints 0
_refine_ls_restrained_S_all 1.200
_refine_ls_R_factor_all 0.0442
_refine_ls_R_factor_gt 0.0403
_refine_ls_shift/su_max 0.008
_refine_ls_shift/su_mean 0.001
_refine_ls_structure_factor_coef Fsqd
_refine_ls_weighting_details 'calc w=1/[\s^2^(Fo^2^)+(0.0380P)^2^+1.5000P] where P=(Fo^2^+2Fc^2^)/3'
_refine_ls_weighting_scheme calc
_refine_ls_wR_factor_gt 0.0922
_refine_ls_wR_factor_ref 0.0944
_reflns_number_gt 1034
_reflns_number_total 1115
_reflns_threshold_expression >2sigma(I)
_cod_data_source_file cm101442e_si_004.cif
_cod_data_source_block intel33a
_cod_depositor_comments
;
The following automatic conversions were performed:

'_symmetry_cell_setting' value 'Orthorhombic' changed to
'orthorhombic' according to
/home/saulius/struct/CIF-dictionaries/cif_core.dic dictionary named
'cif_core.dic' version 2.4.2 from 2011-04-26.

Automatic conversion script
Id: cif_fix_values 1715 2011-07-08 13:25:40Z adriana 
;
_cod_original_sg_symbol_H-M Pbca
_cod_database_code 4000901

loop_
_symmetry_equiv_pos_as_xyz
'x, y, z'
'-x+1/2, -y, z+1/2'
'-x, y+1/2, -z+1/2'
'x+1/2, -y+1/2, -z'
'-x, -y, -z'
'x-1/2, y, -z-1/2'
'x, -y-1/2, z-1/2'
'-x-1/2, y-1/2, z'

loop_
_atom_site_label
_atom_site_type_symbol
_atom_site_fract_x
_atom_site_fract_y
_atom_site_fract_z
_atom_site_U_iso_or_equiv
_atom_site_adp_type
_atom_site_occupancy
_atom_site_symmetry_multiplicity
_atom_site_calc_flag
_atom_site_refinement_flags
Cu1 Cu 0.0000 0.0000 0.5000 0.01543(17) Uani 1 2 d S
O1 O -0.14831(15) 0.0396(3) 0.43587(12) 0.0174(4) Uani 1 1 d .
N1 N 0.04281(17) 0.2890(4) 0.42954(13) 0.0144(4) Uani 1 1 d .
C1 C 0.1271(2) 0.4530(5) 0.41735(17) 0.0171(5) Uani 1 1 d .
H1A H 0.1979 0.4426 0.4462 0.021 Uiso 1 1 calc R
C2 C 0.0963(2) 0.6438(5) 0.35567(17) 0.0183(5) Uani 1 1 d .
H2A H 0.1417 0.7813 0.3358 0.022 Uiso 1 1 calc R
C3 C -0.0132(2) 0.5916(5) 0.32959(17) 0.0168(5) Uani 1 1 d .
H3A H -0.0576 0.6861 0.2886 0.020 Uiso 1 1 calc R
C4 C -0.0450(2) 0.3710(5) 0.37608(16) 0.0145(5) Uani 1 1 d .
C5 C -0.1430(2) 0.2272(5) 0.38318(16) 0.0159(5) Uani 1 1 d .
H5A H -0.2065 0.2707 0.3480 0.019 Uiso 1 1 calc R

loop_
_atom_site_aniso_label
_atom_site_aniso_U_11
_atom_site_aniso_U_22
_atom_site_aniso_U_33
_atom_site_aniso_U_23
_atom_site_aniso_U_13
_atom_site_aniso_U_12
Cu1 0.0147(3) 0.0145(3) 0.0171(3) 0.00296(16) 0.00012(15) -0.00015(16)
O1 0.0154(8) 0.0166(8) 0.0203(9) 0.0021(7) 0.0010(7) 0.0008(7)
N1 0.0154(9) 0.0136(10) 0.0142(10) -0.0009(8) 0.0015(8) 0.0023(8)
C1 0.0171(12) 0.0183(12) 0.0160(12) -0.0017(10) 0.0014(9) -0.0011(9)
C2 0.0205(12) 0.0168(12) 0.0175(12) 0.0007(10) 0.0046(10) -0.0013(10)
C3 0.0195(12) 0.0162(11) 0.0147(12) -0.0002(10) 0.0035(9) 0.0017(10)
C4 0.0162(11) 0.0145(11) 0.0127(11) -0.0022(9) 0.0013(9) 0.0029(9)
C5 0.0157(11) 0.0181(12) 0.0140(11) -0.0026(9) 0.0007(9) 0.0038(10)

loop_
_atom_type_symbol
_atom_type_description
_atom_type_scat_dispersion_real
_atom_type_scat_dispersion_imag
_atom_type_scat_source
C C 0.0033 0.0016 'International Tables Vol C Tables 4.2.6.8 and 6.1.1.4'
H H 0.0000 0.0000 'International Tables Vol C Tables 4.2.6.8 and 6.1.1.4'
N N 0.0061 0.0033 'International Tables Vol C Tables 4.2.6.8 and 6.1.1.4'
O O 0.0106 0.0060 'International Tables Vol C Tables 4.2.6.8 and 6.1.1.4'
Cu Cu 0.3201 1.2651 'International Tables Vol C Tables 4.2.6.8 and 6.1.1.4'

loop_
_geom_angle_atom_site_label_1
_geom_angle_atom_site_label_2
_geom_angle_atom_site_label_3
_geom_angle
_geom_angle_site_symmetry_1
_geom_angle_site_symmetry_3
N1 Cu1 N1 179.998(1) 5_556 .
N1 Cu1 O1 83.67(8) 5_556 5_556
N1 Cu1 O1 96.33(8) . 5_556
N1 Cu1 O1 96.33(8) 5_556 .
N1 Cu1 O1 83.67(8) . .
O1 Cu1 O1 180.0 5_556 .
C5 O1 Cu1 109.47(16) . .
C1 N1 C4 106.8(2) . .
C1 N1 Cu1 141.77(18) . .
C4 N1 Cu1 111.26(16) . .
N1 C1 C2 110.6(2) . .
C3 C2 C1 106.7(2) . .
C2 C3 C4 106.1(2) . .
N1 C4 C5 114.9(2) . .
N1 C4 C3 109.8(2) . .
C5 C4 C3 135.3(2) . .
O1 C5 C4 120.7(2) . .

loop_
_geom_bond_atom_site_label_1
_geom_bond_atom_site_label_2
_geom_bond_distance
_geom_bond_site_symmetry_2
Cu1 N1 1.918(2) 5_556
Cu1 N1 1.918(2) .
Cu1 O1 2.0235(19) 5_556
Cu1 O1 2.0235(19) .
O1 C5 1.264(3) .
N1 C1 1.336(3) .
N1 C4 1.387(3) .
C1 C2 1.412(4) .
C2 C3 1.391(4) .
C3 C4 1.405(4) .
C4 C5 1.395(3) .
